data_7107164
_publ_author_name 'Iran Rojas-Leon Jorge A. Guerrero-Alvarez Javier Hernandez-Paredes Herbert Hopfl'
_publ_section_title
;
 Solvent-solvent and solvent-solute interactions in a 3D chloroform
 clathrate with diorganotin macrocycles in the nano-sized pores
;
_journal_name_full Chem.Commun.
_journal_page_first 401
_journal_paper_doi 10.1039/c1cc15957g
_journal_volume 48
_journal_year 2012
_chemical_formula_moiety 'C44 H72 N4 S8 Sn2, 10(C D Cl3)'
_chemical_formula_sum 'C54 H72 Cl30 D10 N4 S8 Sn2'
_chemical_formula_weight 2354.66
_chemical_name_systematic
;

?

;
_space_group_IT_number 14
_symmetry_cell_setting monoclinic
_symmetry_space_group_name_Hall '-P 2ybc'
_symmetry_space_group_name_H-M 'P 1 21/c 1'
_atom_sites_solution_hydrogens geom
_atom_sites_solution_primary direct
_atom_sites_solution_secondary difmap
_audit_creation_method SHELXL-97
_cell_angle_alpha 90.00
_cell_angle_beta 101.878(4)
_cell_angle_gamma 90.00
_cell_formula_units_Z 2
_cell_length_a 13.896(3)
_cell_length_b 16.210(4)
_cell_length_c 21.140(5)
_cell_measurement_reflns_used 6703
_cell_measurement_temperature 100(2)
_cell_measurement_theta_max 27.01
_cell_measurement_theta_min 2.21
_cell_volume 4659.9(19)
_computing_cell_refinement 'Bruker SAINT'
_computing_data_collection 'Bruker SMART'
_computing_data_reduction 'Bruker SAINT'
_computing_molecular_graphics 'Bruker SHELXTL'
_computing_publication_material 'Bruker SHELXTL'
_computing_structure_refinement 'SHELXL-97 (Sheldrick, 1997)'
_computing_structure_solution 'SHELXS-97 (Sheldrick, 1990)'
_diffrn_ambient_temperature 100(2)
_diffrn_measured_fraction_theta_full 1.000
_diffrn_measured_fraction_theta_max 1.000
_diffrn_measurement_device_type 'CCD area detector'
_diffrn_measurement_method 'phi and omega scans'
_diffrn_radiation_monochromator graphite
_diffrn_radiation_source 'fine-focus sealed tube'
_diffrn_radiation_type MoK\a
_diffrn_radiation_wavelength 0.71073
_diffrn_reflns_av_R_equivalents 0.0647
_diffrn_reflns_av_sigmaI/netI 0.0625
_diffrn_reflns_limit_h_max 16
_diffrn_reflns_limit_h_min -16
_diffrn_reflns_limit_k_max 19
_diffrn_reflns_limit_k_min -19
_diffrn_reflns_limit_l_max 25
_diffrn_reflns_limit_l_min -25
_diffrn_reflns_number 43826
_diffrn_reflns_theta_full 25.00
_diffrn_reflns_theta_max 25.00
_diffrn_reflns_theta_min 1.95
_exptl_absorpt_coefficient_mu 1.612
_exptl_absorpt_correction_T_max 0.53
_exptl_absorpt_correction_T_min 0.51
_exptl_absorpt_correction_type multi-scan
_exptl_absorpt_process_details SADABS
_exptl_crystal_colour colorless
_exptl_crystal_density_diffrn 1.678
_exptl_crystal_density_method 'not measured'
_exptl_crystal_description 'rectangular prism'
_exptl_crystal_F_000 2344
_exptl_crystal_size_max 0.49
_exptl_crystal_size_mid 0.46
_exptl_crystal_size_min 0.45
_refine_diff_density_max 1.535
_refine_diff_density_min -0.908
_refine_diff_density_rms 0.106
_refine_ls_extinction_method none
_refine_ls_goodness_of_fit_ref 1.041
_refine_ls_hydrogen_treatment mixed
_refine_ls_matrix_type full
_refine_ls_number_parameters 562
_refine_ls_number_reflns 8208
_refine_ls_number_restraints 289
_refine_ls_restrained_S_all 1.028
_refine_ls_R_factor_all 0.0521
_refine_ls_R_factor_gt 0.0436
_refine_ls_shift/su_max 0.001
_refine_ls_shift/su_mean 0.000
_refine_ls_structure_factor_coef Fsqd
_refine_ls_weighting_details 'calc w=1/[\s^2^(Fo^2^)+(0.0266P)^2^+12.1459P] where P=(Fo^2^+2Fc^2^)/3'
_refine_ls_weighting_scheme calc
_refine_ls_wR_factor_gt 0.1063
_refine_ls_wR_factor_ref 0.1120
_reflns_number_gt 7029
_reflns_number_total 8208
_reflns_threshold_expression >2sigma(I)
_cod_data_source_file c1cc15957g.txt
_cod_data_source_block global
_cod_original_cell_volume 4659.9(18)
_cod_original_sg_symbol_H-M P2(1)/c
_cod_database_code 7107164

loop_
_symmetry_equiv_pos_as_xyz
'x, y, z'
'-x, y+1/2, -z+1/2'
'-x, -y, -z'
'x, -y-1/2, z-1/2'

loop_
_atom_site_label
_atom_site_type_symbol
_atom_site_fract_x
_atom_site_fract_y
_atom_site_fract_z
_atom_site_U_iso_or_equiv
_atom_site_adp_type
_atom_site_occupancy
_atom_site_symmetry_multiplicity
_atom_site_calc_flag
_atom_site_refinement_flags
_atom_site_disorder_assembly
_atom_site_disorder_group
Sn1 Sn 0.176722(17) 0.540554(16) 0.479132(12) 0.02140(9) Uani 1 1 d . . .
S1 S 0.31730(7) 0.60681(6) 0.43960(5) 0.0253(2) Uani 1 1 d . . .
S2 S 0.31124(7) 0.49879(6) 0.57371(5) 0.0259(2) Uani 1 1 d . . .
S3 S 0.11981(7) 0.62513(6) 0.35614(5) 0.0260(2) Uani 1 1 d . . .
S4 S 0.11090(7) 0.44306(6) 0.58079(5) 0.0261(2) Uani 1 1 d . . .
N1 N 0.2843(2) 0.6841(2) 0.32630(16) 0.0254(7) Uani 1 1 d . . .
N2 N 0.2725(2) 0.4006(2) 0.66623(15) 0.0236(7) Uani 1 1 d . . .
C1 C 0.2431(3) 0.6434(2) 0.36816(19) 0.0234(8) Uani 1 1 d . . .
C2 C 0.3902(3) 0.7016(2) 0.3409(2) 0.0259(8) Uani 1 1 d . . .
H2A H 0.4117 0.7109 0.3880 0.031 Uiso 1 1 calc R . .
H2B H 0.4023 0.7531 0.3187 0.031 Uiso 1 1 calc R . .
C3 C 0.4518(3) 0.6330(2) 0.32071(19) 0.0251(8) Uani 1 1 d . . .
H3A H 0.4328 0.6248 0.2734 0.030 Uiso 1 1 calc R . .
H3B H 0.4391 0.5808 0.3420 0.030 Uiso 1 1 calc R . .
C4 C 0.5610(3) 0.6540(2) 0.33932(19) 0.0245(8) Uani 1 1 d . . .
H4A H 0.5716 0.7113 0.3260 0.029 Uiso 1 1 calc R . .
H4B H 0.5833 0.6504 0.3868 0.029 Uiso 1 1 calc R . .
C5 C 0.3791(3) 0.4050(3) 0.69304(19) 0.0256(8) Uani 1 1 d . . .
H5A H 0.3911 0.3923 0.7398 0.031 Uiso 1 1 calc R . .
H5B H 0.4020 0.4620 0.6882 0.031 Uiso 1 1 calc R . .
C6 C 0.2337(3) 0.4422(2) 0.61288(18) 0.0212(8) Uani 1 1 d . . .
C7 C 0.2234(3) 0.7080(3) 0.2622(2) 0.0322(9) Uani 1 1 d . . .
H7 H 0.1745 0.6630 0.2483 0.039 Uiso 1 1 calc R . .
C8 C 0.1662(3) 0.7879(3) 0.2636(2) 0.0373(10) Uani 1 1 d . . .
H8 H 0.1106 0.7839 0.2868 0.045 Uiso 1 1 calc R . .
C9 C 0.2364(3) 0.8595(3) 0.2852(2) 0.0418(11) Uani 1 1 d . . .
H9A H 0.2001 0.9093 0.2940 0.050 Uiso 1 1 calc R . .
H9B H 0.2856 0.8449 0.3245 0.050 Uiso 1 1 calc R . .
C10 C 0.2852(4) 0.8734(3) 0.2284(2) 0.0444(12) Uani 1 1 d . . .
H10A H 0.3573 0.8665 0.2413 0.053 Uiso 1 1 calc R . .
H10B H 0.2706 0.9293 0.2100 0.053 Uiso 1 1 calc R . .
C11 C 0.2401(3) 0.8071(3) 0.1798(2) 0.0431(12) Uani 1 1 d . . .
H11 H 0.2462 0.8179 0.1342 0.052 Uiso 1 1 calc R . .
C12 C 0.2781(3) 0.7228(3) 0.2066(2) 0.0397(11) Uani 1 1 d . . .
H12A H 0.3502 0.7239 0.2228 0.048 Uiso 1 1 calc R . .
H12B H 0.2619 0.6794 0.1731 0.048 Uiso 1 1 calc R . .
C13 C 0.1343(3) 0.8023(4) 0.1900(2) 0.0459(12) Uani 1 1 d . . .
H13A H 0.0971 0.7553 0.1670 0.055 Uiso 1 1 calc R . .
H13B H 0.0974 0.8543 0.1791 0.055 Uiso 1 1 calc R . .
C14 C 0.2083(3) 0.3459(3) 0.6965(2) 0.0286(9) Uani 1 1 d . . .
H14 H 0.1558 0.3251 0.6603 0.034 Uiso 1 1 calc R . .
C15 C 0.1552(3) 0.3872(3) 0.7444(2) 0.0341(10) Uani 1 1 d . . .
H15 H 0.1048 0.4290 0.7249 0.041 Uiso 1 1 calc R . .
C16 C 0.2289(3) 0.4173(3) 0.8035(2) 0.0404(11) Uani 1 1 d . . .
H16A H 0.2820 0.4497 0.7905 0.049 Uiso 1 1 calc R . .
H16B H 0.1960 0.4521 0.8313 0.049 Uiso 1 1 calc R . .
C17 C 0.2695(3) 0.3393(3) 0.8387(2) 0.0415(11) Uani 1 1 d . . .
H17A H 0.2547 0.3371 0.8825 0.050 Uiso 1 1 calc R . .
H17B H 0.3415 0.3353 0.8423 0.050 Uiso 1 1 calc R . .
C18 C 0.2154(3) 0.2701(3) 0.7953(2) 0.0385(11) Uani 1 1 d . . .
H18 H 0.2145 0.2156 0.8173 0.046 Uiso 1 1 calc R . .
C19 C 0.2563(3) 0.2677(3) 0.7338(2) 0.0357(10) Uani 1 1 d . . .
H19A H 0.2362 0.2167 0.7089 0.043 Uiso 1 1 calc R . .
H19B H 0.3289 0.2717 0.7437 0.043 Uiso 1 1 calc R . .
C20 C 0.1131(3) 0.3097(3) 0.7718(2) 0.0401(11) Uani 1 1 d . . .
H20A H 0.0794 0.3225 0.8076 0.048 Uiso 1 1 calc R . .
H20B H 0.0697 0.2766 0.7381 0.048 Uiso 1 1 calc R . .
C21 C 0.1041(3) 0.6395(3) 0.5147(2) 0.0281(9) Uani 1 1 d . . .
H21A H 0.0359 0.6423 0.4908 0.042 Uiso 1 1 calc R . .
H21B H 0.1378 0.6913 0.5093 0.042 Uiso 1 1 calc R . .
H21C H 0.1050 0.6307 0.5607 0.042 Uiso 1 1 calc R . .
C22 C 0.1457(3) 0.4317(3) 0.4232(2) 0.0317(9) Uani 1 1 d . . .
H22A H 0.0745 0.4264 0.4078 0.048 Uiso 1 1 calc R . .
H22B H 0.1705 0.3837 0.4498 0.048 Uiso 1 1 calc R . .
H22C H 0.1779 0.4345 0.3861 0.048 Uiso 1 1 calc R . .
C31 C 0.0897(3) 0.4989(3) 0.2184(2) 0.0413(11) Uani 1 1 d D . .
D31 D 0.082(3) 0.5396(16) 0.2526(12) 0.050 Uiso 1 1 d D . .
Cl1 Cl 0.21478(9) 0.48277(9) 0.22021(8) 0.0604(4) Uani 1 1 d D . .
Cl2 Cl 0.03413(11) 0.40741(9) 0.23553(7) 0.0589(4) Uani 1 1 d D . .
Cl3 Cl 0.02917(12) 0.53697(9) 0.14345(7) 0.0636(4) Uani 1 1 d D . .
C32A C 0.2097(4) 0.9174(4) 0.4650(3) 0.0491(16) Uani 0.812(3) 1 d PD A 1
D32A D 0.1546(19) 0.919(2) 0.4262(11) 0.059 Uiso 0.812(3) 1 d PD A 1
Cl4A Cl 0.16044(16) 0.93965(18) 0.53243(12) 0.0929(9) Uani 0.812(3) 1 d PD A 1
Cl5A Cl 0.26498(16) 0.82006(10) 0.47190(9) 0.0653(6) Uani 0.812(3) 1 d PD A 1
Cl6A Cl 0.29621(15) 0.99256(11) 0.45676(8) 0.0589(5) Uani 0.812(3) 1 d PD A 1
C32B C 0.1722(12) 0.8982(9) 0.4887(7) 0.0491(16) Uani 0.188(3) 1 d PD A 2
D32B D 0.1034(17) 0.888(3) 0.494(2) 0.059 Uiso 0.188(3) 1 d PD A 2
Cl4B Cl 0.2551(14) 0.8573(7) 0.5532(6) 0.160(8) Uani 0.188(3) 1 d PD A 2
Cl5B Cl 0.1895(10) 0.8523(7) 0.4181(5) 0.109(4) Uani 0.188(3) 1 d PD A 2
Cl6B Cl 0.1915(12) 1.0032(5) 0.4870(5) 0.123(6) Uani 0.188(3) 1 d PD A 2
C33A C 0.5004(11) 0.6656(8) 0.5760(7) 0.034(2) Uani 0.328(3) 1 d PD B 1
D33A D 0.4324(15) 0.649(3) 0.5539(19) 0.041 Uiso 0.328(3) 1 d PD B 1
Cl7A Cl 0.4965(5) 0.7027(4) 0.6525(3) 0.0711(19) Uani 0.328(3) 1 d PD B 1
Cl8A Cl 0.5759(4) 0.5794(3) 0.5796(3) 0.078(2) Uani 0.328(3) 1 d PD B 1
Cl9A Cl 0.5412(5) 0.7416(4) 0.5299(2) 0.0597(15) Uani 0.328(3) 1 d PD B 1
C33B C 0.5252(9) 0.6473(7) 0.5831(6) 0.034(2) Uani 0.465(7) 1 d PD C 2
D33B D 0.481(2) 0.6038(19) 0.5597(18) 0.041 Uiso 0.465(7) 1 d PD C 2
Cl7B Cl 0.5942(3) 0.6882(4) 0.53171(15) 0.0650(16) Uani 0.465(7) 1 d PD C 2
Cl8B Cl 0.4545(3) 0.7227(3) 0.6103(3) 0.0707(16) Uani 0.465(7) 1 d PD C 2
Cl9B Cl 0.6026(4) 0.5998(3) 0.6483(3) 0.0625(14) Uani 0.465(7) 1 d PD C 2
C33C C 0.5050(12) 0.6482(10) 0.5802(7) 0.034(2) Uani 0.208(7) 1 d PD D 3
D33C D 0.442(2) 0.616(2) 0.570(2) 0.041 Uiso 0.208(7) 1 d PD D 3
Cl7C Cl 0.4768(12) 0.7519(6) 0.5672(9) 0.119(9) Uani 0.208(7) 1 d PD D 3
Cl8C Cl 0.5641(9) 0.6270(8) 0.6596(4) 0.064(3) Uani 0.208(7) 1 d PD D 3
Cl9C Cl 0.5778(6) 0.6151(8) 0.5272(4) 0.074(4) Uani 0.208(7) 1 d PD D 3
C34 C 0.8789(3) 0.7720(3) 0.4690(2) 0.0376(10) Uani 1 1 d D . .
D34 D 0.894(2) 0.7120(6) 0.4651(16) 0.045 Uiso 1 1 d D . .
Cl10 Cl 0.75173(9) 0.78430(10) 0.44970(8) 0.0627(4) Uani 1 1 d D . .
Cl11 Cl 0.92705(10) 0.80262(9) 0.54849(6) 0.0519(3) Uani 1 1 d D . .
Cl12 Cl 0.93554(11) 0.82534(10) 0.41448(7) 0.0628(4) Uani 1 1 d D . .
C35 C 0.5779(4) 0.9565(3) 0.3817(3) 0.0515(13) Uani 1 1 d D . .
D35 D 0.6500(6) 0.956(2) 0.4007(16) 0.062 Uiso 1 1 d D . .
Cl13 Cl 0.51979(14) 0.89299(12) 0.42859(10) 0.0858(5) Uani 1 1 d D . .
Cl14 Cl 0.53613(16) 1.05796(10) 0.37933(9) 0.0888(6) Uani 1 1 d D . .
Cl15 Cl 0.56273(11) 0.91604(10) 0.30346(8) 0.0690(4) Uani 1 1 d D . .

loop_
_atom_site_aniso_label
_atom_site_aniso_U_11
_atom_site_aniso_U_22
_atom_site_aniso_U_33
_atom_site_aniso_U_23
_atom_site_aniso_U_13
_atom_site_aniso_U_12
Sn1 0.01446(14) 0.02631(15) 0.02433(15) 0.00194(11) 0.00611(10) -0.00116(10)
S1 0.0145(4) 0.0338(5) 0.0279(5) 0.0094(4) 0.0046(4) -0.0008(4)
S2 0.0148(4) 0.0340(5) 0.0293(5) 0.0078(4) 0.0052(4) -0.0021(4)
S3 0.0148(4) 0.0351(5) 0.0283(5) 0.0055(4) 0.0049(4) -0.0012(4)
S4 0.0149(4) 0.0342(5) 0.0288(5) 0.0078(4) 0.0038(4) -0.0020(4)
N1 0.0158(15) 0.0301(18) 0.0305(18) 0.0101(14) 0.0052(13) 0.0024(13)
N2 0.0143(15) 0.0340(18) 0.0233(17) 0.0030(14) 0.0053(13) 0.0041(13)
C1 0.0183(18) 0.0236(19) 0.029(2) 0.0036(16) 0.0071(16) 0.0021(15)
C2 0.0164(18) 0.028(2) 0.035(2) 0.0064(17) 0.0098(16) -0.0005(15)
C3 0.0169(18) 0.032(2) 0.028(2) 0.0027(17) 0.0082(16) 0.0001(16)
C4 0.0140(18) 0.031(2) 0.029(2) 0.0038(17) 0.0060(15) 0.0027(15)
C5 0.0174(18) 0.037(2) 0.023(2) 0.0008(17) 0.0047(15) 0.0030(16)
C6 0.0200(18) 0.0218(19) 0.0226(19) -0.0008(15) 0.0065(15) 0.0016(15)
C7 0.022(2) 0.039(2) 0.036(2) 0.0058(19) 0.0062(17) -0.0038(17)
C8 0.030(2) 0.042(3) 0.041(3) 0.008(2) 0.0083(19) 0.0012(19)
C9 0.041(3) 0.031(2) 0.053(3) 0.005(2) 0.008(2) 0.000(2)
C10 0.037(3) 0.035(2) 0.058(3) 0.019(2) 0.004(2) -0.008(2)
C11 0.033(2) 0.060(3) 0.038(3) 0.020(2) 0.012(2) 0.002(2)
C12 0.040(3) 0.047(3) 0.032(2) 0.007(2) 0.008(2) 0.001(2)
C13 0.026(2) 0.074(4) 0.036(3) 0.021(2) 0.0035(19) 0.011(2)
C14 0.0201(19) 0.039(2) 0.028(2) 0.0090(18) 0.0084(16) 0.0032(17)
C15 0.029(2) 0.038(2) 0.039(2) 0.007(2) 0.0137(19) 0.0072(18)
C16 0.040(3) 0.044(3) 0.041(3) -0.001(2) 0.017(2) 0.000(2)
C17 0.033(2) 0.055(3) 0.037(3) 0.006(2) 0.008(2) 0.003(2)
C18 0.030(2) 0.042(3) 0.044(3) 0.019(2) 0.010(2) 0.0024(19)
C19 0.032(2) 0.036(2) 0.042(3) 0.006(2) 0.014(2) 0.0021(19)
C20 0.034(2) 0.049(3) 0.044(3) 0.006(2) 0.024(2) 0.001(2)
C21 0.0182(19) 0.035(2) 0.030(2) -0.0053(18) 0.0028(16) 0.0016(16)
C22 0.036(2) 0.030(2) 0.030(2) -0.0020(18) 0.0082(18) -0.0040(18)
C31 0.038(3) 0.040(3) 0.048(3) -0.010(2) 0.014(2) -0.002(2)
Cl1 0.0356(7) 0.0528(8) 0.0946(11) -0.0048(7) 0.0175(7) 0.0003(6)
Cl2 0.0654(9) 0.0519(8) 0.0648(9) -0.0077(7) 0.0261(7) -0.0215(7)
Cl3 0.0710(10) 0.0646(9) 0.0580(9) 0.0073(7) 0.0196(7) 0.0301(7)
C32A 0.041(4) 0.066(4) 0.042(4) -0.013(3) 0.013(3) 0.003(3)
Cl4A 0.0653(13) 0.136(2) 0.0906(17) -0.0473(16) 0.0467(12) -0.0139(13)
Cl5A 0.0966(15) 0.0416(9) 0.0653(12) -0.0018(8) 0.0347(11) -0.0042(9)
Cl6A 0.0770(13) 0.0477(10) 0.0503(10) 0.0084(8) 0.0094(9) -0.0069(8)
C32B 0.041(4) 0.066(4) 0.042(4) -0.013(3) 0.013(3) 0.003(3)
Cl4B 0.244(19) 0.083(8) 0.109(10) 0.038(7) -0.068(11) -0.036(10)
Cl5B 0.142(11) 0.085(7) 0.098(8) -0.045(6) 0.020(7) 0.016(7)
Cl6B 0.200(15) 0.052(5) 0.080(7) -0.008(5) -0.057(9) 0.019(7)
C33A 0.027(5) 0.036(4) 0.041(3) -0.008(3) 0.011(3) -0.009(4)
Cl7A 0.078(4) 0.095(4) 0.052(3) -0.033(3) 0.040(3) -0.048(4)
Cl8A 0.061(3) 0.054(3) 0.133(6) 0.019(3) 0.052(3) 0.021(2)
Cl9A 0.080(4) 0.059(3) 0.038(2) 0.008(2) 0.006(2) -0.029(3)
C33B 0.027(5) 0.036(4) 0.041(3) -0.008(3) 0.011(3) -0.009(4)
Cl7B 0.056(2) 0.105(5) 0.0405(17) -0.0040(19) 0.0242(14) -0.022(2)
Cl8B 0.0400(19) 0.066(3) 0.112(5) -0.022(3) 0.030(2) 0.0101(18)
Cl9B 0.056(3) 0.046(2) 0.080(3) 0.0168(19) 0.000(2) -0.0072(17)
C33C 0.027(5) 0.036(4) 0.041(3) -0.008(3) 0.011(3) -0.009(4)
Cl7C 0.133(13) 0.045(5) 0.140(14) -0.027(7) -0.066(12) 0.022(6)
Cl8C 0.059(6) 0.092(8) 0.038(4) -0.005(4) 0.005(4) -0.011(5)
Cl9C 0.042(4) 0.125(11) 0.061(5) 0.017(5) 0.020(3) 0.032(5)
C34 0.045(3) 0.035(2) 0.033(2) -0.001(2) 0.006(2) -0.004(2)
Cl10 0.0354(7) 0.0709(9) 0.0775(10) -0.0136(8) 0.0018(6) 0.0030(6)
Cl11 0.0563(8) 0.0616(8) 0.0357(6) -0.0131(6) 0.0046(5) -0.0041(6)
Cl12 0.0673(9) 0.0723(9) 0.0486(8) 0.0107(7) 0.0117(7) -0.0236(7)
C35 0.038(3) 0.044(3) 0.067(4) -0.001(3) -0.002(2) -0.002(2)
Cl13 0.0780(11) 0.0819(12) 0.1050(14) -0.0034(10) 0.0362(10) -0.0259(9)
Cl14 0.1202(16) 0.0556(9) 0.0781(12) 0.0000(8) -0.0082(11) 0.0310(10)
Cl15 0.0467(8) 0.0782(10) 0.0796(11) -0.0236(8) 0.0075(7) -0.0083(7)

loop_
_atom_type_symbol
_atom_type_description
_atom_type_scat_dispersion_real
_atom_type_scat_dispersion_imag
_atom_type_scat_source
C C 0.0033 0.0016 'International Tables Vol C Tables 4.2.6.8 and 6.1.1.4'
D D 0.0000 0.0000 'International Tables Vol C Tables 4.2.6.8 and 6.1.1.4'
H H 0.0000 0.0000 'International Tables Vol C Tables 4.2.6.8 and 6.1.1.4'
N N 0.0061 0.0033 'International Tables Vol C Tables 4.2.6.8 and 6.1.1.4'
S S 0.1246 0.1234 'International Tables Vol C Tables 4.2.6.8 and 6.1.1.4'
Cl Cl 0.1484 0.1585 'International Tables Vol C Tables 4.2.6.8 and 6.1.1.4'
Sn Sn -0.6537 1.4246 'International Tables Vol C Tables 4.2.6.8 and 6.1.1.4'

loop_
_geom_angle_atom_site_label_1
_geom_angle_atom_site_label_2
_geom_angle_atom_site_label_3
_geom_angle
_geom_angle_site_symmetry_1
_geom_angle_site_symmetry_3
C21 Sn1 C22 140.67(16) . .
C21 Sn1 S1 104.74(12) . .
C22 Sn1 S1 104.63(12) . .
C21 Sn1 S2 104.51(11) . .
C22 Sn1 S2 104.49(12) . .
S1 Sn1 S2 83.06(3) . .
C21 Sn1 S3 84.18(12) . .
C22 Sn1 S3 84.66(12) . .
S1 Sn1 S3 65.67(3) . .
S2 Sn1 S3 148.73(3) . .
C1 S1 Sn1 94.11(13) . .
C6 S2 Sn1 95.01(13) . .
C1 S3 Sn1 82.43(13) . .
C1 N1 C2 120.5(3) . .
C1 N1 C7 119.6(3) . .
C2 N1 C7 119.8(3) . .
C6 N2 C5 120.1(3) . .
C6 N2 C14 119.4(3) . .
C5 N2 C14 120.4(3) . .
N1 C1 S3 123.1(3) . .
N1 C1 S1 119.2(3) . .
S3 C1 S1 117.8(2) . .
N1 C2 C3 113.4(3) . .
N1 C2 H2A 108.9 . .
C3 C2 H2A 108.9 . .
N1 C2 H2B 108.9 . .
C3 C2 H2B 108.9 . .
H2A C2 H2B 107.7 . .
C2 C3 C4 110.6(3) . .
C2 C3 H3A 109.5 . .
C4 C3 H3A 109.5 . .
C2 C3 H3B 109.5 . .
C4 C3 H3B 109.5 . .
H3A C3 H3B 108.1 . .
C5 C4 C3 110.6(3) 3_666 .
C5 C4 H4A 109.5 3_666 .
C3 C4 H4A 109.5 . .
C5 C4 H4B 109.5 3_666 .
C3 C4 H4B 109.5 . .
H4A C4 H4B 108.1 . .
N2 C5 C4 113.4(3) . 3_666
N2 C5 H5A 108.9 . .
C4 C5 H5A 108.9 3_666 .
N2 C5 H5B 108.9 . .
C4 C5 H5B 108.9 3_666 .
H5A C5 H5B 107.7 . .
N2 C6 S4 122.8(3) . .
N2 C6 S2 119.1(3) . .
S4 C6 S2 118.2(2) . .
N1 C7 C8 113.8(4) . .
N1 C7 C12 117.1(3) . .
C8 C7 C12 102.9(3) . .
N1 C7 H7 107.5 . .
C8 C7 H7 107.5 . .
C12 C7 H7 107.5 . .
C7 C8 C9 110.4(4) . .
C7 C8 C13 98.7(4) . .
C9 C8 C13 102.7(4) . .
C7 C8 H8 114.4 . .
C9 C8 H8 114.4 . .
C13 C8 H8 114.4 . .
C10 C9 C8 103.8(4) . .
C10 C9 H9A 111.0 . .
C8 C9 H9A 111.0 . .
C10 C9 H9B 111.0 . .
C8 C9 H9B 111.0 . .
H9A C9 H9B 109.0 . .
C9 C10 C11 103.9(4) . .
C9 C10 H10A 111.0 . .
C11 C10 H10A 111.0 . .
C9 C10 H10B 111.0 . .
C11 C10 H10B 111.0 . .
H10A C10 H10B 109.0 . .
C10 C11 C13 102.4(4) . .
C10 C11 C12 108.5(4) . .
C13 C11 C12 99.8(4) . .
C10 C11 H11 114.8 . .
C13 C11 H11 114.8 . .
C12 C11 H11 114.8 . .
C11 C12 C7 103.5(4) . .
C11 C12 H12A 111.1 . .
C7 C12 H12A 111.1 . .
C11 C12 H12B 111.1 . .
C7 C12 H12B 111.1 . .
H12A C12 H12B 109.0 . .
C11 C13 C8 93.7(3) . .
C11 C13 H13A 113.0 . .
C8 C13 H13A 113.0 . .
C11 C13 H13B 113.0 . .
C8 C13 H13B 113.0 . .
H13A C13 H13B 110.4 . .
N2 C14 C15 116.0(3) . .
N2 C14 C19 117.8(3) . .
C15 C14 C19 103.5(3) . .
N2 C14 H14 106.2 . .
C15 C14 H14 106.2 . .
C19 C14 H14 106.2 . .
C14 C15 C16 110.5(3) . .
C14 C15 C20 99.5(3) . .
C16 C15 C20 101.2(4) . .
C14 C15 H15 114.6 . .
C16 C15 H15 114.6 . .
C20 C15 H15 114.6 . .
C17 C16 C15 104.7(4) . .
C17 C16 H16A 110.8 . .
C15 C16 H16A 110.8 . .
C17 C16 H16B 110.8 . .
C15 C16 H16B 110.8 . .
H16A C16 H16B 108.9 . .
C16 C17 C18 103.2(4) . .
C16 C17 H17A 111.1 . .
C18 C17 H17A 111.1 . .
C16 C17 H17B 111.1 . .
C18 C17 H17B 111.1 . .
H17A C17 H17B 109.1 . .
C19 C18 C17 107.7(4) . .
C19 C18 C20 102.5(4) . .
C17 C18 C20 101.1(4) . .
C19 C18 H18 114.6 . .
C17 C18 H18 114.6 . .
C20 C18 H18 114.6 . .
C18 C19 C14 102.4(3) . .
C18 C19 H19A 111.3 . .
C14 C19 H19A 111.3 . .
C18 C19 H19B 111.3 . .
C14 C19 H19B 111.3 . .
H19A C19 H19B 109.2 . .
C18 C20 C15 93.7(3) . .
C18 C20 H20A 113.0 . .
C15 C20 H20A 113.0 . .
C18 C20 H20B 113.0 . .
C15 C20 H20B 113.0 . .
H20A C20 H20B 110.4 . .
Sn1 C21 H21A 109.5 . .
Sn1 C21 H21B 109.5 . .
H21A C21 H21B 109.5 . .
Sn1 C21 H21C 109.5 . .
H21A C21 H21C 109.5 . .
H21B C21 H21C 109.5 . .
Sn1 C22 H22A 109.5 . .
Sn1 C22 H22B 109.5 . .
H22A C22 H22B 109.5 . .
Sn1 C22 H22C 109.5 . .
H22A C22 H22C 109.5 . .
H22B C22 H22C 109.5 . .
D31 C31 Cl2 107(2) . .
D31 C31 Cl3 109(2) . .
Cl2 C31 Cl3 109.7(3) . .
D31 C31 Cl1 110(2) . .
Cl2 C31 Cl1 110.4(3) . .
Cl3 C31 Cl1 111.2(3) . .
D32A C32A Cl4A 108(2) . .
D32A C32A Cl6A 109(2) . .
Cl4A C32A Cl6A 109.3(3) . .
D32A C32A Cl5A 110(2) . .
Cl4A C32A Cl5A 111.0(4) . .
Cl6A C32A Cl5A 109.8(3) . .
D32B C32B Cl6B 109(3) . .
D32B C32B Cl4B 110(3) . .
Cl6B C32B Cl4B 108.3(9) . .
D32B C32B Cl5B 110(3) . .
Cl6B C32B Cl5B 110.9(10) . .
Cl4B C32B Cl5B 109.1(10) . .
D33A C33A Cl7A 109(3) . .
D33A C33A Cl9A 108(3) . .
Cl7A C33A Cl9A 110.7(8) . .
D33A C33A Cl8A 108(3) . .
Cl7A C33A Cl8A 111.8(8) . .
Cl9A C33A Cl8A 109.3(8) . .
D33B C33B Cl7B 109(3) . .
D33B C33B Cl8B 109(2) . .
Cl7B C33B Cl8B 111.3(7) . .
D33B C33B Cl9B 107(2) . .
Cl7B C33B Cl9B 109.6(7) . .
Cl8B C33B Cl9B 110.4(7) . .
D33C C33C Cl7C 108(3) . .
D33C C33C Cl9C 108(3) . .
Cl7C C33C Cl9C 109.8(11) . .
D33C C33C Cl8C 108(3) . .
Cl7C C33C Cl8C 112.9(11) . .
Cl9C C33C Cl8C 109.7(9) . .
D34 C34 Cl10 108(2) . .
D34 C34 Cl11 108(2) . .
Cl10 C34 Cl11 111.2(3) . .
D34 C34 Cl12 107(2) . .
Cl10 C34 Cl12 111.1(2) . .
Cl11 C34 Cl12 110.9(2) . .
D35 C35 Cl13 108(2) . .
D35 C35 Cl14 109(2) . .
Cl13 C35 Cl14 112.7(3) . .
D35 C35 Cl15 107(2) . .
Cl13 C35 Cl15 109.7(3) . .
Cl14 C35 Cl15 110.6(3) . .

loop_
_geom_bond_atom_site_label_1
_geom_bond_atom_site_label_2
_geom_bond_distance
_geom_bond_site_symmetry_2
Sn1 C21 2.114(4) .
Sn1 C22 2.119(4) .
Sn1 S1 2.5179(10) .
Sn1 S2 2.5321(10) .
Sn1 S3 2.9016(11) .
S1 C1 1.748(4) .
S2 C6 1.748(4) .
S3 C1 1.706(4) .
S4 C6 1.701(4) .
N1 C1 1.325(5) .
N1 C2 1.468(5) .
N1 C7 1.493(5) .
N2 C6 1.329(5) .
N2 C5 1.475(5) .
N2 C14 1.492(5) .
C2 C3 1.518(5) .
C2 H2A 0.9900 .
C2 H2B 0.9900 .
C3 C4 1.527(5) .
C3 H3A 0.9900 .
C3 H3B 0.9900 .
C4 C5 1.520(5) 3_666
C4 H4A 0.9900 .
C4 H4B 0.9900 .
C5 C4 1.520(5) 3_666
C5 H5A 0.9900 .
C5 H5B 0.9900 .
C7 C8 1.523(6) .
C7 C12 1.544(6) .
C7 H7 1.0000 .
C8 C9 1.524(6) .
C8 C13 1.545(6) .
C8 H8 1.0000 .
C9 C10 1.512(7) .
C9 H9A 0.9900 .
C9 H9B 0.9900 .
C10 C11 1.528(7) .
C10 H10A 0.9900 .
C10 H10B 0.9900 .
C11 C13 1.530(6) .
C11 C12 1.532(7) .
C11 H11 1.0000 .
C12 H12A 0.9900 .
C12 H12B 0.9900 .
C13 H13A 0.9900 .
C13 H13B 0.9900 .
C14 C15 1.524(6) .
C14 C19 1.568(6) .
C14 H14 1.0000 .
C15 C16 1.524(6) .
C15 C20 1.549(6) .
C15 H15 1.0000 .
C16 C17 1.516(7) .
C16 H16A 0.9900 .
C16 H16B 0.9900 .
C17 C18 1.543(7) .
C17 H17A 0.9900 .
C17 H17B 0.9900 .
C18 C19 1.522(6) .
C18 C20 1.544(6) .
C18 H18 1.0000 .
C19 H19A 0.9900 .
C19 H19B 0.9900 .
C20 H20A 0.9900 .
C20 H20B 0.9900 .
C21 H21A 0.9800 .
C21 H21B 0.9800 .
C21 H21C 0.9800 .
C22 H22A 0.9800 .
C22 H22B 0.9800 .
C22 H22C 0.9800 .
C31 D31 1.0000(10) .
C31 Cl2 1.743(5) .
C31 Cl3 1.747(5) .
C31 Cl1 1.751(5) .
C32A D32A 0.9999(10) .
C32A Cl4A 1.743(6) .
C32A Cl6A 1.745(7) .
C32A Cl5A 1.747(6) .
C32B D32B 1.0000(11) .
C32B Cl6B 1.725(14) .
C32B Cl4B 1.727(13) .
C32B Cl5B 1.727(13) .
C33A D33A 1.0000(10) .
C33A Cl7A 1.735(13) .
C33A Cl9A 1.736(13) .
C33A Cl8A 1.740(13) .
C33B D33B 1.0000(10) .
C33B Cl7B 1.724(11) .
C33B Cl8B 1.738(11) .
C33B Cl9B 1.743(11) .
C33C D33C 1.0000(11) .
C33C Cl7C 1.734(14) .
C33C Cl9C 1.741(13) .
C33C Cl8C 1.744(14) .
C34 D34 1.0000(10) .
C34 Cl10 1.741(5) .
C34 Cl11 1.748(4) .
C34 Cl12 1.752(5) .
C35 D35 1.0000(11) .
C35 Cl13 1.738(6) .
C35 Cl14 1.741(5) .
C35 Cl15 1.752(6) .

loop_
_geom_torsion_atom_site_label_1
_geom_torsion_atom_site_label_2
_geom_torsion_atom_site_label_3
_geom_torsion_atom_site_label_4
_geom_torsion
_geom_torsion_site_symmetry_4
C21 Sn1 S1 C1 -77.56(17) .
C22 Sn1 S1 C1 75.99(18) .
S2 Sn1 S1 C1 179.21(13) .
S3 Sn1 S1 C1 -1.09(13) .
C21 Sn1 S2 C6 79.33(17) .
C22 Sn1 S2 C6 -73.80(17) .
S1 Sn1 S2 C6 -177.18(13) .
S3 Sn1 S2 C6 -177.71(13) .
C21 Sn1 S3 C1 110.19(17) .
C22 Sn1 S3 C1 -107.59(18) .
S1 Sn1 S3 C1 1.12(13) .
S2 Sn1 S3 C1 1.69(15) .
C2 N1 C1 S3 176.8(3) .
C7 N1 C1 S3 -6.8(5) .
C2 N1 C1 S1 -2.7(5) .
C7 N1 C1 S1 173.7(3) .
Sn1 S3 C1 N1 178.8(3) .
Sn1 S3 C1 S1 -1.7(2) .
Sn1 S1 C1 N1 -178.5(3) .
Sn1 S1 C1 S3 1.9(2) .
C1 N1 C2 C3 87.6(5) .
C7 N1 C2 C3 -88.8(4) .
N1 C2 C3 C4 -178.2(3) .
C2 C3 C4 C5 -168.0(3) 3_666
C6 N2 C5 C4 -82.9(4) 3_666
C14 N2 C5 C4 93.6(4) 3_666
C5 N2 C6 S4 -177.6(3) .
C14 N2 C6 S4 5.8(5) .
C5 N2 C6 S2 2.3(5) .
C14 N2 C6 S2 -174.3(3) .
Sn1 S2 C6 N2 175.3(3) .
Sn1 S2 C6 S4 -4.8(2) .
C1 N1 C7 C8 83.7(5) .
C2 N1 C7 C8 -99.8(4) .
C1 N1 C7 C12 -156.3(4) .
C2 N1 C7 C12 20.2(5) .
N1 C7 C8 C9 60.4(5) .
C12 C7 C8 C9 -67.4(5) .
N1 C7 C8 C13 167.6(3) .
C12 C7 C8 C13 39.8(4) .
C7 C8 C9 C10 71.2(5) .
C13 C8 C9 C10 -33.3(5) .
C8 C9 C10 C11 -1.2(5) .
C9 C10 C11 C13 35.6(4) .
C9 C10 C11 C12 -69.3(5) .
C10 C11 C12 C7 72.4(4) .
C13 C11 C12 C7 -34.3(5) .
N1 C7 C12 C11 -129.3(4) .
C8 C7 C12 C11 -3.7(4) .
C10 C11 C13 C8 -53.7(4) .
C12 C11 C13 C8 57.9(4) .
C7 C8 C13 C11 -60.3(4) .
C9 C8 C13 C11 53.1(4) .
C6 N2 C14 C15 -87.0(4) .
C5 N2 C14 C15 96.5(4) .
C6 N2 C14 C19 149.6(4) .
C5 N2 C14 C19 -27.0(5) .
N2 C14 C15 C16 -65.3(5) .
C19 C14 C15 C16 65.3(4) .
N2 C14 C15 C20 -171.1(3) .
C19 C14 C15 C20 -40.5(4) .
C14 C15 C16 C17 -69.8(4) .
C20 C15 C16 C17 34.8(4) .
C15 C16 C17 C18 0.6(5) .
C16 C17 C18 C19 71.2(4) .
C16 C17 C18 C20 -36.0(4) .
C17 C18 C19 C14 -74.5(4) .
C20 C18 C19 C14 31.7(4) .
N2 C14 C19 C18 135.1(4) .
C15 C14 C19 C18 5.6(4) .
C19 C18 C20 C15 -55.7(4) .
C17 C18 C20 C15 55.5(4) .
C14 C15 C20 C18 58.2(4) .
C16 C15 C20 C18 -55.0(4) .
